data_7031919
loop_
_publ_author_name
'Liu, Lu'
'Ding, Jie'
'Li, Ming'
'Lv, Xiaofeng'
'Wu, Jie'
'Hou, Hongwei'
'Fan, Yaoting'

_publ_section_title
;
 Structural variability, topological analysis and photocatalytic
 properties of neoteric Cd(ii) coordination polymers based on semirigid
 bis(thiazolylbenzimidazole) and different types of carboxylic acid
 linkers.
;
_journal_issue 33
_journal_name_full 'Dalton transactions (Cambridge, England : 2003)'
_journal_page_first 12790
_journal_page_last 12799
_journal_paper_doi 10.1039/c4dt01080a
_journal_volume 43
_journal_year 2014
_chemical_formula_moiety 'C19 H13 Cd N3 O5 S, 2(H2 O)'
_chemical_formula_sum 'C19 H17 Cd N3 O7 S'
_chemical_formula_weight 543.82
_chemical_name_common {[Cd(btbb)0.5(btec)0.5(H2O)]2H2O}n
_chemical_name_systematic
; 
 ? 
;
_space_group_IT_number 14
_symmetry_cell_setting monoclinic
_symmetry_space_group_name_Hall '-P 2ybc'
_symmetry_space_group_name_H-M 'P 1 21/c 1'
_atom_sites_solution_hydrogens geom
_atom_sites_solution_primary direct
_atom_sites_solution_secondary difmap
_audit_creation_method SHELXL-97
_cell_angle_alpha 90.00
_cell_angle_beta 109.31(3)
_cell_angle_gamma 90.00
_cell_formula_units_Z 4
_cell_length_a 12.780(3)
_cell_length_b 10.494(2)
_cell_length_c 15.870(3)
_cell_measurement_reflns_used 4404
_cell_measurement_temperature 293(2)
_cell_measurement_theta_max 27.8804
_cell_measurement_theta_min 1.6884
_cell_volume 2008.6(8)
_computing_cell_refinement 'CrystalClear (Rigaku/MSC Inc., 2006)'
_computing_data_collection 'CrystalClear (Rigaku/MSC Inc., 2006)'
_computing_data_reduction 'CrystalClear (Rigaku/MSC Inc., 2006)'
_computing_molecular_graphics SHELXTL
_computing_publication_material SHELXTL
_computing_structure_refinement 'SHELXL-97 (Sheldrick, 1997)'
_computing_structure_solution 'SHELXS-97 (Sheldrick, 1990)'
_diffrn_ambient_temperature 293(2)
_diffrn_measured_fraction_theta_full 0.994
_diffrn_measured_fraction_theta_max 0.994
_diffrn_measurement_device_type Saturn724
_diffrn_measurement_method dtprofit.ref
_diffrn_radiation_monochromator graphite
_diffrn_radiation_source 'fine-focus sealed tube'
_diffrn_radiation_type MoK\a
_diffrn_radiation_wavelength 0.71073
_diffrn_reflns_av_R_equivalents 0.0886
_diffrn_reflns_av_sigmaI/netI 0.0909
_diffrn_reflns_limit_h_max 16
_diffrn_reflns_limit_h_min -16
_diffrn_reflns_limit_k_max 13
_diffrn_reflns_limit_k_min -10
_diffrn_reflns_limit_l_max 20
_diffrn_reflns_limit_l_min -20
_diffrn_reflns_number 20277
_diffrn_reflns_theta_full 27.88
_diffrn_reflns_theta_max 27.88
_diffrn_reflns_theta_min 1.69
_diffrn_standards_decay_% none
_exptl_absorpt_coefficient_mu 1.240
_exptl_absorpt_correction_T_max 0.8358
_exptl_absorpt_correction_T_min 0.7720
_exptl_absorpt_correction_type multi-scan
_exptl_absorpt_process_details SADABS
_exptl_crystal_colour yellow
_exptl_crystal_density_diffrn 1.798
_exptl_crystal_density_method 'not measured'
_exptl_crystal_description bite-size-shaped
_exptl_crystal_F_000 1088
_exptl_crystal_size_max 0.22
_exptl_crystal_size_mid 0.19
_exptl_crystal_size_min 0.15
_refine_diff_density_max 0.543
_refine_diff_density_min -0.702
_refine_diff_density_rms 0.126
_refine_ls_extinction_method none
_refine_ls_goodness_of_fit_ref 1.088
_refine_ls_hydrogen_treatment constr
_refine_ls_matrix_type full
_refine_ls_number_parameters 280
_refine_ls_number_reflns 4758
_refine_ls_number_restraints 0
_refine_ls_restrained_S_all 1.088
_refine_ls_R_factor_all 0.1126
_refine_ls_R_factor_gt 0.0844
_refine_ls_shift/su_max 0.000
_refine_ls_shift/su_mean 0.000
_refine_ls_structure_factor_coef Fsqd
_refine_ls_weighting_details 'calc w=1/[\s^2^(Fo^2^)+(0.0463P)^2^+10.5000P] where P=(Fo^2^+2Fc^2^)/3'
_refine_ls_weighting_scheme calc
_refine_ls_wR_factor_gt 0.1521
_refine_ls_wR_factor_ref 0.1676
_reflns_number_gt 3724
_reflns_number_total 4758
_reflns_threshold_expression >2sigma(I)
_cod_data_source_file c4dt01080a2.cif
_cod_data_source_block complex4
_cod_original_cell_volume 2008.6(7)
_cod_original_sg_symbol_H-M 'P 21/c'
_cod_database_code 7031919

loop_
_symmetry_equiv_pos_as_xyz
'x, y, z'
'-x, y+1/2, -z+1/2'
'-x, -y, -z'
'x, -y-1/2, z-1/2'

loop_
_atom_site_label
_atom_site_type_symbol
_atom_site_fract_x
_atom_site_fract_y
_atom_site_fract_z
_atom_site_U_iso_or_equiv
_atom_site_adp_type
_atom_site_occupancy
_atom_site_symmetry_multiplicity
_atom_site_calc_flag
_atom_site_refinement_flags
O7 O 0.3209(7) 0.3944(10) 0.7455(5) 0.116(4) Uani 1 1 d .
H7A H 0.2792 0.3544 0.7686 0.174 Uiso 1 1 d R
H7B H 0.3299 0.3553 0.7014 0.174 Uiso 1 1 d R
Cd1 Cd 0.63880(5) 0.53251(5) 0.88754(3) 0.03037(18) Uani 1 1 d .
N1 N 0.7363(6) 0.4321(7) 1.0313(4) 0.0439(18) Uani 1 1 d .
N2 N 0.8150(5) 0.4697(6) 0.8936(4) 0.0309(14) Uani 1 1 d .
N3 N 0.9686(5) 0.3528(6) 0.9509(4) 0.0329(14) Uani 1 1 d .
C1 C 0.5670(6) 0.4582(8) 0.6921(5) 0.0327(17) Uani 1 1 d .
C2 C 0.5286(6) 0.4777(7) 0.5923(4) 0.0266(15) Uani 1 1 d .
C3 C 0.5621(6) 0.5880(7) 0.5591(4) 0.0289(16) Uani 1 1 d .
H3 H 0.6033 0.6480 0.5996 0.035 Uiso 1 1 calc R
C4 C 0.4631(6) 0.3877(7) 0.5313(5) 0.0281(16) Uani 1 1 d .
C5 C 0.4195(6) 0.2668(7) 0.5596(5) 0.0317(17) Uani 1 1 d .
C6 C 1.0823(7) -0.0844(8) 1.0421(5) 0.0369(18) Uani 1 1 d .
H6 H 1.1385 -0.1414 1.0708 0.044 Uiso 1 1 calc R
C7 C 1.1058(6) 0.0436(7) 1.0438(5) 0.0321(17) Uani 1 1 d .
H7 H 1.1775 0.0720 1.0735 0.039 Uiso 1 1 calc R
C8 C 1.0240(6) 0.1302(7) 1.0019(5) 0.0257(15) Uani 1 1 d .
C9 C 1.0521(6) 0.2702(7) 1.0097(5) 0.0360(18) Uani 1 1 d .
H9A H 1.0647 0.2966 1.0708 0.043 Uiso 1 1 calc R
H9B H 1.1210 0.2822 0.9975 0.043 Uiso 1 1 calc R
C10 C 0.9719(7) 0.4008(8) 0.8703(5) 0.0355(18) Uani 1 1 d .
C11 C 1.0494(7) 0.3878(9) 0.8267(6) 0.045(2) Uani 1 1 d .
H11 H 1.1124 0.3375 0.8497 0.055 Uiso 1 1 calc R
C12 C 1.0280(9) 0.4531(10) 0.7480(7) 0.060(3) Uani 1 1 d .
H12 H 1.0783 0.4477 0.7172 0.073 Uiso 1 1 calc R
C13 C 0.9327(9) 0.5276(10) 0.7126(6) 0.058(3) Uani 1 1 d .
H13 H 0.9208 0.5699 0.6587 0.070 Uiso 1 1 calc R
C14 C 0.8562(8) 0.5395(8) 0.7562(5) 0.044(2) Uani 1 1 d .
H14 H 0.7932 0.5896 0.7327 0.053 Uiso 1 1 calc R
C15 C 0.8755(7) 0.4750(7) 0.8355(5) 0.0333(17) Uani 1 1 d .
C16 C 0.8736(6) 0.3957(7) 0.9616(5) 0.0302(16) Uani 1 1 d .
C17 C 0.8319(6) 0.3692(7) 1.0351(5) 0.0285(16) Uani 1 1 d .
C18 C 0.8713(7) 0.2875(8) 1.1053(6) 0.043(2) Uani 1 1 d .
H18 H 0.9354 0.2388 1.1171 0.051 Uiso 1 1 calc R
C19 C 0.7047(7) 0.3965(10) 1.0978(6) 0.053(2) Uani 1 1 d .
H19 H 0.6411 0.4289 1.1062 0.063 Uiso 1 1 calc R
O1 O 0.5787(5) 0.5555(5) 0.7402(3) 0.0450(15) Uani 1 1 d .
O2 O 0.5873(6) 0.3470(6) 0.7193(4) 0.0578(18) Uani 1 1 d .
O3 O 0.4495(5) 0.1630(5) 0.5352(4) 0.0429(14) Uani 1 1 d .
O4 O 0.3519(5) 0.2688(5) 0.6001(4) 0.0435(14) Uani 1 1 d .
O5 O 0.5123(6) 0.3835(6) 0.8880(4) 0.0584(18) Uani 1 1 d .
H5A H 0.4889 0.3626 0.9304 0.088 Uiso 1 1 d R
H5B H 0.4848 0.3392 0.8410 0.088 Uiso 1 1 d R
O6 O 0.3366(6) 0.8546(8) 0.1719(7) 0.116(4) Uani 1 1 d .
H6B H 0.3322 0.9282 0.1929 0.174 Uiso 1 1 d R
H6A H 0.3564 0.7844 0.1992 0.174 Uiso 1 1 d R
S1 S 0.7868(2) 0.2874(3) 1.16827(15) 0.0563(7) Uani 1 1 d .

loop_
_atom_site_aniso_label
_atom_site_aniso_U_11
_atom_site_aniso_U_22
_atom_site_aniso_U_33
_atom_site_aniso_U_23
_atom_site_aniso_U_13
_atom_site_aniso_U_12
O7 0.065(5) 0.209(11) 0.068(5) -0.061(6) 0.012(4) 0.028(6)
Cd1 0.0334(3) 0.0332(3) 0.0252(3) -0.0012(2) 0.0106(2) 0.0040(3)
N1 0.034(4) 0.063(5) 0.035(4) 0.010(3) 0.011(3) 0.013(3)
N2 0.030(3) 0.029(3) 0.034(3) 0.001(3) 0.010(3) 0.000(3)
N3 0.031(3) 0.028(4) 0.039(4) -0.003(3) 0.010(3) 0.002(3)
C1 0.027(4) 0.043(5) 0.027(4) 0.013(4) 0.007(3) 0.006(4)
C2 0.032(4) 0.030(4) 0.018(3) 0.007(3) 0.010(3) 0.008(3)
C3 0.033(4) 0.031(4) 0.021(3) 0.000(3) 0.007(3) -0.001(3)
C4 0.030(4) 0.030(4) 0.026(4) 0.006(3) 0.011(3) 0.005(3)
C5 0.034(4) 0.035(5) 0.022(3) 0.004(3) 0.005(3) -0.003(3)
C6 0.031(4) 0.037(5) 0.040(4) 0.003(4) 0.007(3) 0.009(4)
C7 0.019(3) 0.028(4) 0.045(4) -0.004(3) 0.004(3) 0.002(3)
C8 0.022(4) 0.027(4) 0.030(4) -0.002(3) 0.011(3) -0.001(3)
C9 0.029(4) 0.030(4) 0.044(5) -0.001(4) 0.006(4) 0.008(3)
C10 0.039(5) 0.035(5) 0.037(4) -0.007(3) 0.017(4) -0.012(4)
C11 0.046(5) 0.043(5) 0.056(6) -0.011(4) 0.028(4) -0.009(4)
C12 0.078(8) 0.066(7) 0.055(6) -0.025(5) 0.045(6) -0.027(6)
C13 0.076(7) 0.064(7) 0.039(5) 0.001(5) 0.026(5) -0.024(6)
C14 0.053(5) 0.043(5) 0.033(4) 0.007(4) 0.011(4) -0.019(4)
C15 0.038(4) 0.031(4) 0.033(4) -0.009(3) 0.014(3) -0.014(4)
C16 0.033(4) 0.022(4) 0.035(4) -0.003(3) 0.012(3) -0.003(3)
C17 0.035(4) 0.024(4) 0.029(4) 0.002(3) 0.013(3) 0.002(3)
C18 0.049(5) 0.035(5) 0.052(5) 0.007(4) 0.027(4) 0.005(4)
C19 0.035(5) 0.081(7) 0.048(5) -0.001(5) 0.020(4) 0.012(5)
O1 0.065(4) 0.047(4) 0.019(3) -0.003(2) 0.009(3) 0.002(3)
O2 0.085(5) 0.050(4) 0.034(3) 0.009(3) 0.014(3) 0.002(4)
O3 0.065(4) 0.026(3) 0.047(3) 0.001(3) 0.030(3) -0.001(3)
O4 0.051(4) 0.042(3) 0.050(3) 0.006(3) 0.033(3) -0.003(3)
O5 0.080(5) 0.062(4) 0.040(3) -0.008(3) 0.029(3) -0.031(4)
O6 0.057(5) 0.098(7) 0.185(10) 0.083(7) 0.029(6) 0.015(5)
S1 0.0578(15) 0.0746(18) 0.0425(13) 0.0171(12) 0.0247(12) 0.0016(13)

loop_
_atom_type_symbol
_atom_type_description
_atom_type_scat_dispersion_real
_atom_type_scat_dispersion_imag
_atom_type_scat_source
C C 0.0033 0.0016 'International Tables Vol C Tables 4.2.6.8 and 6.1.1.4'
H H 0.0000 0.0000 'International Tables Vol C Tables 4.2.6.8 and 6.1.1.4'
N N 0.0061 0.0033 'International Tables Vol C Tables 4.2.6.8 and 6.1.1.4'
O O 0.0106 0.0060 'International Tables Vol C Tables 4.2.6.8 and 6.1.1.4'
S S 0.1246 0.1234 'International Tables Vol C Tables 4.2.6.8 and 6.1.1.4'
Cd Cd -0.8075 1.2024 'International Tables Vol C Tables 4.2.6.8 and 6.1.1.4'

loop_
_geom_angle_atom_site_label_1
_geom_angle_atom_site_label_2
_geom_angle_atom_site_label_3
_geom_angle
_geom_angle_site_symmetry_1
_geom_angle_site_symmetry_3
H7A O7 H7B 113.0 . .
O1 Cd1 O5 94.6(2) . .
O1 Cd1 N2 93.9(2) . .
O5 Cd1 N2 119.4(2) . .
O1 Cd1 O3 115.2(2) . 2_656
O5 Cd1 O3 86.2(2) . 2_656
N2 Cd1 O3 140.2(2) . 2_656
O1 Cd1 N1 157.1(2) . .
O5 Cd1 N1 80.9(2) . .
N2 Cd1 N1 69.5(2) . .
O3 Cd1 N1 87.1(2) 2_656 .
O1 Cd1 O4 88.0(2) . 2_656
O5 Cd1 O4 135.1(2) . 2_656
N2 Cd1 O4 105.1(2) . 2_656
O3 Cd1 O4 53.05(18) 2_656 2_656
N1 Cd1 O4 111.1(2) . 2_656
C19 N1 C17 109.7(7) . .
C19 N1 Cd1 132.8(6) . .
C17 N1 Cd1 114.8(5) . .
C16 N2 C15 105.8(6) . .
C16 N2 Cd1 118.4(5) . .
C15 N2 Cd1 135.2(5) . .
C16 N3 C10 107.2(6) . .
C16 N3 C9 128.0(7) . .
C10 N3 C9 124.8(7) . .
O2 C1 O1 125.8(7) . .
O2 C1 C2 116.8(7) . .
O1 C1 C2 117.4(7) . .
C3 C2 C4 118.9(6) . .
C3 C2 C1 118.3(7) . .
C4 C2 C1 122.8(7) . .
C4 C3 C2 123.2(7) 3_666 .
C4 C3 H3 118.4 3_666 .
C2 C3 H3 118.4 . .
C3 C4 C2 117.9(7) 3_666 .
C3 C4 C5 118.6(7) 3_666 .
C2 C4 C5 123.5(6) . .
O4 C5 O3 120.7(7) . .
O4 C5 C4 122.0(7) . .
O3 C5 C4 117.1(7) . .
C7 C6 C8 121.2(7) . 3_757
C7 C6 H6 119.4 . .
C8 C6 H6 119.4 3_757 .
C6 C7 C8 120.6(7) . .
C6 C7 H7 119.7 . .
C8 C7 H7 119.7 . .
C7 C8 C6 118.2(7) . 3_757
C7 C8 C9 118.7(6) . .
C6 C8 C9 123.0(7) 3_757 .
N3 C9 C8 115.1(6) . .
N3 C9 H9A 108.5 . .
C8 C9 H9A 108.5 . .
N3 C9 H9B 108.5 . .
C8 C9 H9B 108.5 . .
H9A C9 H9B 107.5 . .
N3 C10 C11 131.8(8) . .
N3 C10 C15 105.8(7) . .
C11 C10 C15 122.3(8) . .
C12 C11 C10 116.3(9) . .
C12 C11 H11 121.8 . .
C10 C11 H11 121.8 . .
C11 C12 C13 122.1(9) . .
C11 C12 H12 119.0 . .
C13 C12 H12 119.0 . .
C14 C13 C12 121.1(9) . .
C14 C13 H13 119.4 . .
C12 C13 H13 119.4 . .
C13 C14 C15 118.2(9) . .
C13 C14 H14 120.9 . .
C15 C14 H14 120.9 . .
C14 C15 N2 131.0(8) . .
C14 C15 C10 120.0(8) . .
N2 C15 C10 109.0(7) . .
N2 C16 N3 112.2(7) . .
N2 C16 C17 119.9(7) . .
N3 C16 C17 127.9(7) . .
C18 C17 N1 114.9(7) . .
C18 C17 C16 129.7(7) . .
N1 C17 C16 115.3(6) . .
C17 C18 S1 110.3(6) . .
C17 C18 H18 124.9 . .
S1 C18 H18 124.9 . .
N1 C19 S1 115.9(7) . .
N1 C19 H19 122.0 . .
S1 C19 H19 122.0 . .
C1 O1 Cd1 118.9(5) . .
C5 O3 Cd1 95.5(5) . 2_646
C5 O4 Cd1 90.1(5) . 2_646
Cd1 O5 H5A 128.5 . .
Cd1 O5 H5B 117.8 . .
H5A O5 H5B 113.7 . .
H6B O6 H6A 129.3 . .
C18 S1 C19 89.2(4) . .

loop_
_geom_bond_atom_site_label_1
_geom_bond_atom_site_label_2
_geom_bond_distance
_geom_bond_site_symmetry_2
O7 H7A 0.8503 .
O7 H7B 0.8511 .
Cd1 O1 2.219(5) .
Cd1 O5 2.251(6) .
Cd1 N2 2.317(6) .
Cd1 O3 2.360(5) 2_656
Cd1 N1 2.447(7) .
Cd1 O4 2.487(6) 2_656
N1 C19 1.304(10) .
N1 C17 1.372(9) .
N2 C16 1.339(9) .
N2 C15 1.387(9) .
N3 C16 1.357(9) .
N3 C10 1.388(10) .
N3 C9 1.450(9) .
C1 O2 1.241(9) .
C1 O1 1.255(9) .
C1 C2 1.510(9) .
C2 C3 1.396(10) .
C2 C4 1.411(10) .
C3 C4 1.386(9) 3_666
C3 H3 0.9300 .
C4 C3 1.386(9) 3_666
C4 C5 1.512(10) .
C5 O4 1.237(9) .
C5 O3 1.257(9) .
C6 C7 1.374(11) .
C6 C8 1.392(10) 3_757
C6 H6 0.9300 .
C7 C8 1.379(10) .
C7 H7 0.9300 .
C8 C6 1.392(10) 3_757
C8 C9 1.507(10) .
C9 H9A 0.9700 .
C9 H9B 0.9700 .
C10 C11 1.390(11) .
C10 C15 1.406(11) .
C11 C12 1.370(13) .
C11 H11 0.9300 .
C12 C13 1.399(14) .
C12 H12 0.9300 .
C13 C14 1.377(13) .
C13 H13 0.9300 .
C14 C15 1.378(11) .
C14 H14 0.9300 .
C16 C17 1.460(10) .
C17 C18 1.364(10) .
C18 S1 1.697(8) .
C18 H18 0.9300 .
C19 S1 1.698(10) .
C19 H19 0.9300 .
O3 Cd1 2.360(5) 2_646
O4 Cd1 2.487(6) 2_646
O5 H5A 0.8500 .
O5 H5B 0.8500 .
O6 H6B 0.8500 .
O6 H6A 0.8500 .

loop_
_geom_torsion_atom_site_label_1
_geom_torsion_atom_site_label_2
_geom_torsion_atom_site_label_3
_geom_torsion_atom_site_label_4
_geom_torsion
_geom_torsion_site_symmetry_1
_geom_torsion_site_symmetry_4
O1 Cd1 N1 C19 -125.6(9) . .
O5 Cd1 N1 C19 -45.3(9) . .
N2 Cd1 N1 C19 -171.4(10) . .
O3 Cd1 N1 C19 41.4(9) 2_656 .
O4 Cd1 N1 C19 89.7(9) 2_656 .
O1 Cd1 N1 C17 33.5(10) . .
O5 Cd1 N1 C17 113.8(6) . .
N2 Cd1 N1 C17 -12.4(5) . .
O3 Cd1 N1 C17 -159.5(6) 2_656 .
O4 Cd1 N1 C17 -111.2(6) 2_656 .
O1 Cd1 N2 C16 -153.5(5) . .
O5 Cd1 N2 C16 -56.0(6) . .
O3 Cd1 N2 C16 68.0(6) 2_656 .
N1 Cd1 N2 C16 10.2(5) . .
O4 Cd1 N2 C16 117.5(5) 2_656 .
O1 Cd1 N2 C15 15.6(7) . .
O5 Cd1 N2 C15 113.1(7) . .
O3 Cd1 N2 C15 -122.9(7) 2_656 .
N1 Cd1 N2 C15 179.3(7) . .
O4 Cd1 N2 C15 -73.4(7) 2_656 .
O2 C1 C2 C3 -144.8(8) . .
O1 C1 C2 C3 33.3(10) . .
O2 C1 C2 C4 33.4(11) . .
O1 C1 C2 C4 -148.6(7) . .
C4 C2 C3 C4 -1.9(12) . 3_666
C1 C2 C3 C4 176.3(7) . 3_666
C3 C2 C4 C3 1.8(11) . 3_666
C1 C2 C4 C3 -176.3(7) . 3_666
C3 C2 C4 C5 -178.3(7) . .
C1 C2 C4 C5 3.6(11) . .
C3 C4 C5 O4 -115.3(8) 3_666 .
C2 C4 C5 O4 64.8(10) . .
C3 C4 C5 O3 60.3(10) 3_666 .
C2 C4 C5 O3 -119.7(8) . .
C8 C6 C7 C8 0.1(13) 3_757 .
C6 C7 C8 C6 -0.1(13) . 3_757
C6 C7 C8 C9 176.8(7) . .
C16 N3 C9 C8 79.8(10) . .
C10 N3 C9 C8 -98.9(9) . .
C7 C8 C9 N3 169.1(7) . .
C6 C8 C9 N3 -14.2(11) 3_757 .
C16 N3 C10 C11 179.8(8) . .
C9 N3 C10 C11 -1.4(13) . .
C16 N3 C10 C15 0.9(8) . .
C9 N3 C10 C15 179.8(7) . .
N3 C10 C11 C12 -177.7(8) . .
C15 C10 C11 C12 1.0(12) . .
C10 C11 C12 C13 -0.8(13) . .
C11 C12 C13 C14 0.6(15) . .
C12 C13 C14 C15 -0.5(14) . .
C13 C14 C15 N2 179.4(8) . .
C13 C14 C15 C10 0.7(12) . .
C16 N2 C15 C14 -178.2(8) . .
Cd1 N2 C15 C14 11.7(13) . .
C16 N2 C15 C10 0.6(8) . .
Cd1 N2 C15 C10 -169.5(5) . .
N3 C10 C15 C14 178.0(7) . .
C11 C10 C15 C14 -1.0(12) . .
N3 C10 C15 N2 -0.9(8) . .
C11 C10 C15 N2 -179.9(7) . .
C15 N2 C16 N3 0.0(8) . .
Cd1 N2 C16 N3 172.1(5) . .
C15 N2 C16 C17 -179.5(6) . .
Cd1 N2 C16 C17 -7.4(9) . .
C10 N3 C16 N2 -0.6(9) . .
C9 N3 C16 N2 -179.4(7) . .
C10 N3 C16 C17 178.8(7) . .
C9 N3 C16 C17 0.0(12) . .
C19 N1 C17 C18 -0.5(11) . .
Cd1 N1 C17 C18 -164.3(6) . .
C19 N1 C17 C16 177.1(7) . .
Cd1 N1 C17 C16 13.2(8) . .
N2 C16 C17 C18 172.6(8) . .
N3 C16 C17 C18 -6.8(14) . .
N2 C16 C17 N1 -4.5(10) . .
N3 C16 C17 N1 176.1(7) . .
N1 C17 C18 S1 0.5(9) . .
C16 C17 C18 S1 -176.6(7) . .
C17 N1 C19 S1 0.2(11) . .
Cd1 N1 C19 S1 160.1(5) . .
O2 C1 O1 Cd1 -0.7(11) . .
C2 C1 O1 Cd1 -178.6(5) . .
O5 Cd1 O1 C1 -51.5(6) . .
N2 Cd1 O1 C1 68.4(6) . .
O3 Cd1 O1 C1 -139.5(6) 2_656 .
N1 Cd1 O1 C1 26.1(10) . .
O4 Cd1 O1 C1 173.4(6) 2_656 .
O4 C5 O3 Cd1 -8.4(8) . 2_646
C4 C5 O3 Cd1 176.0(5) . 2_646
O3 C5 O4 Cd1 7.9(7) . 2_646
C4 C5 O4 Cd1 -176.7(6) . 2_646
C17 C18 S1 C19 -0.3(7) . .
N1 C19 S1 C18 0.1(8) . .
